data_4032360
loop_
_publ_author_name
'Korb, Marcus'
'Lehrich, Steve W.'
'Lang, Heinrich'

_publ_section_title
;
 Reactivity of Ferrocenyl Phosphates Bearing (Hetero-)Aromatics and
 [3]Ferrocenophanes toward Anionic Phospho-Fries Rearrangements
;
_journal_name_full 'The Journal of Organic Chemistry'
_journal_paper_doi 10.1021/acs.joc.7b00030
_journal_year 2017
_chemical_absolute_configuration rmad
_chemical_formula_moiety 'C31 H23 Fe O4 P, C H Cl3'
_chemical_formula_sum 'C32 H24 Cl3 Fe O4 P'
_chemical_formula_weight 665.68
_chemical_name_systematic
;
 ?
;
_space_group_crystal_system orthorhombic
_space_group_IT_number 19
_space_group_name_Hall 'P 2ac 2ab'
_space_group_name_H-M_alt 'P 21 21 21'
_symmetry_space_group_name_Hall 'P 2ac 2ab'
_symmetry_space_group_name_H-M 'P 21 21 21'
_atom_sites_solution_hydrogens geom
_audit_creation_method SHELXL-2013
_cell_angle_alpha 90
_cell_angle_beta 90
_cell_angle_gamma 90
_cell_formula_units_Z 4
_cell_length_a 10.4155(3)
_cell_length_b 11.6395(4)
_cell_length_c 23.3299(12)
_cell_measurement_reflns_used 3280
_cell_measurement_temperature 120.00(10)
_cell_measurement_theta_max 27.7010
_cell_measurement_theta_min 3.5090
_cell_volume 2828.31(19)
_computing_cell_refinement
;
CrysAlisPro, Agilent Technologies,
Version 1.171.37.35 (release 13-08-2014 CrysAlis171 .NET)
(compiled Aug 13 2014,18:06:01)
;
_computing_data_collection
;
CrysAlisPro, Agilent Technologies,
Version 1.171.37.35 (release 13-08-2014 CrysAlis171 .NET)
(compiled Aug 13 2014,18:06:01)
;
_computing_data_reduction
;
CrysAlisPro, Agilent Technologies,
Version 1.171.37.35 (release 13-08-2014 CrysAlis171 .NET)
(compiled Aug 13 2014,18:06:01)
;
_computing_structure_refinement 'SHELXL-2013 (Sheldrick, 2013)'
_computing_structure_solution 'SHELXS-2013 (Sheldrick, 2013)'
_diffrn_ambient_temperature 120.00(10)
_diffrn_measured_fraction_theta_full 0.997
_diffrn_measured_fraction_theta_max 0.997
_diffrn_measurement_device_type 'oxford gemini s'
_diffrn_measurement_method '\w scans'
_diffrn_radiation_monochromator graphite
_diffrn_radiation_source 'fine-focus sealed tube'
_diffrn_radiation_type MoK\a
_diffrn_radiation_wavelength 0.71073
_diffrn_reflns_av_R_equivalents 0.0348
_diffrn_reflns_av_unetI/netI 0.0651
_diffrn_reflns_Laue_measured_fraction_full 0.997
_diffrn_reflns_Laue_measured_fraction_max 0.997
_diffrn_reflns_limit_h_max 12
_diffrn_reflns_limit_h_min -12
_diffrn_reflns_limit_k_max 14
_diffrn_reflns_limit_k_min -9
_diffrn_reflns_limit_l_max 10
_diffrn_reflns_limit_l_min -28
_diffrn_reflns_number 8885
_diffrn_reflns_point_group_measured_fraction_full 0.972
_diffrn_reflns_point_group_measured_fraction_max 0.972
_diffrn_reflns_theta_full 26.000
_diffrn_reflns_theta_max 25.998
_diffrn_reflns_theta_min 3.150
_diffrn_standards_decay_% 0
_diffrn_standards_interval_count 50
_diffrn_standards_interval_time 10
_diffrn_standards_number 2
_exptl_absorpt_coefficient_mu 0.912
_exptl_absorpt_correction_T_max 1.00000
_exptl_absorpt_correction_T_min 0.81669
_exptl_absorpt_correction_type multi-scan
_exptl_absorpt_process_details
;
CrysAlisPro, Agilent Technologies,
Version 1.171.37.35 (release 13-08-2014 CrysAlis171 .NET)
(compiled Aug 13 2014,18:06:01)
Empirical absorption correction using spherical harmonics,
 implemented in SCALE3 ABSPACK scaling algorithm.
;
_exptl_crystal_colour orange
_exptl_crystal_density_diffrn 1.563
_exptl_crystal_description block
_exptl_crystal_F_000 1360
_exptl_crystal_size_max 0.3
_exptl_crystal_size_mid 0.3
_exptl_crystal_size_min 0.2
_refine_diff_density_max 0.481
_refine_diff_density_min -0.420
_refine_diff_density_rms 0.068
_refine_ls_abs_structure_details
;
 Flack x determined using 1791 quotients [(I+)-(I-)]/[(I+)+(I-)]
 (Parsons and Flack (2004), Acta Cryst. A60, s61).
;
_refine_ls_abs_structure_Flack 0.012(16)
_refine_ls_extinction_method none
_refine_ls_goodness_of_fit_ref 1.024
_refine_ls_hydrogen_treatment constr
_refine_ls_matrix_type full
_refine_ls_number_parameters 371
_refine_ls_number_reflns 5412
_refine_ls_number_restraints 0
_refine_ls_restrained_S_all 1.024
_refine_ls_R_factor_all 0.0528
_refine_ls_R_factor_gt 0.0433
_refine_ls_shift/su_max 0.000
_refine_ls_shift/su_mean 0.000
_refine_ls_structure_factor_coef Fsqd
_refine_ls_weighting_details 'w=1/[\s^2^(Fo^2^)+(0.0431P)^2^] where P=(Fo^2^+2Fc^2^)/3'
_refine_ls_weighting_scheme calc
_refine_ls_wR_factor_gt 0.0920
_refine_ls_wR_factor_ref 0.0965
_reflns_Friedel_coverage 0.723
_reflns_Friedel_fraction_full 0.939
_reflns_Friedel_fraction_max 0.939
_reflns_number_gt 4778
_reflns_number_total 5412
_reflns_threshold_expression 'I > 2\s(I)'
_cod_data_source_file jo7b00030_si_001.cif
_cod_data_source_block MK-458-A
_cod_database_code 4032360
_shelx_space_group_comment
;
The symmetry employed for this shelxl refinement is uniquely defined
by the following loop, which should always be used as a source of
symmetry information in preference to the above space-group names.
They are only intended as comments.
;
_shelxl_version_number 2013-4

loop_
_space_group_symop_operation_xyz
'x, y, z'
'-x+1/2, -y, z+1/2'
'-x, y+1/2, -z+1/2'
'x+1/2, -y+1/2, -z'

loop_
_atom_site_label
_atom_site_type_symbol
_atom_site_fract_x
_atom_site_fract_y
_atom_site_fract_z
_atom_site_U_iso_or_equiv
_atom_site_adp_type
_atom_site_occupancy
_atom_site_site_symmetry_order
_atom_site_calc_flag
_atom_site_refinement_flags_posn
_atom_site_refinement_flags_adp
C1 C 0.6195(4) 0.5882(4) 0.8731(2) 0.0171(10) Uani 1 1 d . .
C2 C 0.6596(4) 0.6783(4) 0.8347(2) 0.0209(11) Uani 1 1 d . .
C3 C 0.6132(4) 0.7845(4) 0.8566(2) 0.0192(10) Uani 1 1 d . .
H3 H 0.6264 0.8567 0.8406 0.023 Uiso 1 1 calc R U
C4 C 0.5434(4) 0.7602(4) 0.9073(3) 0.0230(12) Uani 1 1 d . .
H4 H 0.5020 0.8143 0.9300 0.028 Uiso 1 1 calc R U
C5 C 0.5466(4) 0.6408(4) 0.9179(2) 0.0213(10) Uani 1 1 d . .
H5 H 0.5081 0.6031 0.9485 0.026 Uiso 1 1 calc R U
C6 C 0.8671(7) 0.6171(6) 0.9589(4) 0.070(3) Uani 1 1 d . .
H6 H 0.8739 0.5375 0.9609 0.084 Uiso 1 1 calc R U
C7 C 0.9221(5) 0.6879(7) 0.9167(4) 0.064(3) Uani 1 1 d . .
H7 H 0.9729 0.6636 0.8863 0.076 Uiso 1 1 calc R U
C8 C 0.8868(5) 0.8019(5) 0.9286(3) 0.0380(15) Uani 1 1 d . .
H8 H 0.9094 0.8662 0.9073 0.046 Uiso 1 1 calc R U
C9 C 0.8116(5) 0.8015(5) 0.9782(2) 0.0325(13) Uani 1 1 d . .
H9 H 0.7752 0.8656 0.9955 0.039 Uiso 1 1 calc R U
C10 C 0.8005(7) 0.6870(5) 0.9974(3) 0.0517(19) Uani 1 1 d . .
H10 H 0.7566 0.6625 1.0298 0.062 Uiso 1 1 calc R U
C11 C 0.7605(6) 0.7585(4) 0.7544(3) 0.0355(14) Uani 1 1 d . .
H11A H 0.6835 0.7959 0.7417 0.053 Uiso 1 1 calc R U
H11B H 0.8114 0.7372 0.7218 0.053 Uiso 1 1 calc R U
H11C H 0.8087 0.8100 0.7783 0.053 Uiso 1 1 calc R U
C12 C 0.7675(4) 0.3169(3) 0.7547(2) 0.0155(9) Uani 1 1 d . .
C13 C 0.8195(4) 0.3316(4) 0.8089(2) 0.0193(11) Uani 1 1 d . .
C14 C 0.9058(5) 0.2537(4) 0.8335(2) 0.0241(12) Uani 1 1 d . .
H14 H 0.9392 0.2673 0.8698 0.029 Uiso 1 1 calc R U
C15 C 0.9405(5) 0.1581(4) 0.8040(3) 0.0249(12) Uani 1 1 d . .
H15 H 1.0004 0.1079 0.8197 0.030 Uiso 1 1 calc R U
C16 C 0.8867(4) 0.1339(4) 0.7497(2) 0.0229(11) Uani 1 1 d . .
C17 C 0.9151(5) 0.0304(4) 0.7203(3) 0.0275(12) Uani 1 1 d . .
H17 H 0.9731 -0.0213 0.7362 0.033 Uiso 1 1 calc R U
C18 C 0.8584(5) 0.0053(4) 0.6689(2) 0.0284(12) Uani 1 1 d . .
H18 H 0.8783 -0.0628 0.6501 0.034 Uiso 1 1 calc R U
C19 C 0.7706(5) 0.0819(4) 0.6449(2) 0.0250(11) Uani 1 1 d . .
H19 H 0.7313 0.0638 0.6102 0.030 Uiso 1 1 calc R U
C20 C 0.7416(4) 0.1831(4) 0.6715(2) 0.0198(10) Uani 1 1 d . .
H20 H 0.6833 0.2332 0.6546 0.024 Uiso 1 1 calc R U
C21 C 0.7987(4) 0.2135(4) 0.7246(2) 0.0192(11) Uani 1 1 d . .
C22 C 0.6779(4) 0.4046(4) 0.7319(2) 0.0162(10) Uani 1 1 d . .
C23 C 0.5736(4) 0.4367(4) 0.7635(2) 0.0166(10) Uani 1 1 d . .
C24 C 0.4838(4) 0.5190(4) 0.7461(2) 0.0211(11) Uani 1 1 d . .
H24 H 0.4123 0.5350 0.7687 0.025 Uiso 1 1 calc R U
C25 C 0.5027(5) 0.5756(4) 0.6954(2) 0.0237(12) Uani 1 1 d . .
H25 H 0.4434 0.6301 0.6832 0.028 Uiso 1 1 calc R U
C26 C 0.6120(5) 0.5519(4) 0.6612(2) 0.0233(11) Uani 1 1 d . .
C27 C 0.6376(5) 0.6144(4) 0.6103(2) 0.0297(12) Uani 1 1 d . .
H27 H 0.5801 0.6707 0.5984 0.036 Uiso 1 1 calc R U
C28 C 0.7441(5) 0.5938(4) 0.5787(3) 0.0321(13) Uani 1 1 d . .
H28 H 0.7588 0.6353 0.5453 0.039 Uiso 1 1 calc R U
C29 C 0.8321(5) 0.5099(4) 0.5963(2) 0.0262(12) Uani 1 1 d . .
H29 H 0.9054 0.4966 0.5745 0.031 Uiso 1 1 calc R U
C30 C 0.8120(4) 0.4473(4) 0.6451(2) 0.0207(11) Uani 1 1 d . .
H30 H 0.8721 0.3925 0.6562 0.025 Uiso 1 1 calc R U
C31 C 0.7005(4) 0.4650(4) 0.6790(2) 0.0181(10) Uani 1 1 d . .
C32 C 0.7239(5) 1.1479(4) 0.9755(2) 0.0293(12) Uani 1 1 d . .
H32 H 0.7101 1.2279 0.9641 0.035 Uiso 1 1 calc R U
O1 O 0.7870(3) 0.4294(2) 0.84105(15) 0.0188(7) Uani 1 1 d . .
O2 O 0.5561(3) 0.3882(2) 0.81872(15) 0.0181(7) Uani 1 1 d . .
O3 O 0.7279(3) 0.6584(3) 0.78624(15) 0.0244(8) Uani 1 1 d . .
O4 O 0.6256(3) 0.3740(3) 0.92137(16) 0.0247(8) Uani 1 1 d . .
P1 P 0.64665(11) 0.43865(10) 0.86838(6) 0.0175(3) Uani 1 1 d . .
Fe1 Fe 0.72735(6) 0.70353(6) 0.91667(3) 0.02135(18) Uani 1 1 d . .
Cl1 Cl 0.71333(16) 1.06073(12) 0.91426(8) 0.0490(4) Uani 1 1 d . .
Cl2 Cl 0.87600(12) 1.13658(11) 1.00714(7) 0.0354(4) Uani 1 1 d . .
Cl3 Cl 0.60418(14) 1.10880(16) 1.02457(8) 0.0534(5) Uani 1 1 d . .

loop_
_atom_site_aniso_label
_atom_site_aniso_U_11
_atom_site_aniso_U_22
_atom_site_aniso_U_33
_atom_site_aniso_U_23
_atom_site_aniso_U_13
_atom_site_aniso_U_12
C1 0.020(2) 0.018(2) 0.014(3) -0.001(2) -0.003(2) -0.0024(19)
C2 0.020(2) 0.023(3) 0.020(3) 0.001(2) -0.001(2) 0.003(2)
C3 0.023(2) 0.020(2) 0.015(3) 0.002(2) -0.005(2) 0.002(2)
C4 0.018(2) 0.027(3) 0.024(3) -0.006(2) 0.000(2) 0.0028(19)
C5 0.018(2) 0.028(2) 0.018(3) -0.001(2) 0.004(2) -0.0020(19)
C6 0.059(5) 0.034(4) 0.117(8) -0.008(5) -0.065(5) 0.013(4)
C7 0.018(3) 0.086(5) 0.088(7) -0.052(6) -0.022(4) 0.020(3)
C8 0.023(2) 0.048(3) 0.043(4) -0.010(3) -0.008(3) -0.011(3)
C9 0.039(3) 0.038(3) 0.020(3) -0.001(3) -0.013(3) -0.007(3)
C10 0.069(4) 0.047(4) 0.039(4) 0.015(3) -0.034(4) -0.015(4)
C11 0.046(3) 0.029(3) 0.031(3) 0.009(3) 0.009(3) -0.001(3)
C12 0.0151(19) 0.016(2) 0.016(2) 0.0041(19) 0.002(2) -0.0028(18)
C13 0.017(2) 0.019(2) 0.021(3) 0.002(2) 0.002(2) -0.0009(19)
C14 0.024(2) 0.029(3) 0.020(3) 0.006(2) -0.003(2) 0.001(2)
C15 0.023(2) 0.023(2) 0.029(3) 0.007(2) -0.002(2) 0.006(2)
C16 0.021(2) 0.023(2) 0.024(3) 0.006(2) 0.005(2) 0.001(2)
C17 0.029(3) 0.024(3) 0.030(3) 0.008(2) 0.008(3) 0.008(2)
C18 0.034(3) 0.023(3) 0.028(3) -0.005(2) 0.015(3) 0.002(2)
C19 0.030(2) 0.026(2) 0.019(3) -0.001(2) 0.008(2) -0.002(2)
C20 0.020(2) 0.021(2) 0.019(3) -0.001(2) 0.001(2) -0.002(2)
C21 0.015(2) 0.019(2) 0.024(3) 0.003(2) 0.009(2) 0.0011(19)
C22 0.018(2) 0.014(2) 0.016(3) -0.004(2) -0.003(2) -0.0024(18)
C23 0.020(2) 0.015(2) 0.015(3) -0.004(2) -0.004(2) -0.0018(19)
C24 0.019(2) 0.023(2) 0.021(3) -0.005(2) -0.003(2) 0.003(2)
C25 0.030(3) 0.019(2) 0.022(3) -0.004(2) -0.010(2) 0.007(2)
C26 0.029(2) 0.020(2) 0.021(3) -0.001(2) -0.008(2) 0.001(2)
C27 0.039(3) 0.026(3) 0.024(3) 0.006(2) -0.011(3) 0.004(2)
C28 0.040(3) 0.031(3) 0.025(3) 0.011(2) -0.005(3) -0.006(2)
C29 0.030(2) 0.029(3) 0.019(3) 0.000(2) 0.003(2) -0.005(2)
C30 0.022(2) 0.021(2) 0.019(3) 0.001(2) -0.002(2) -0.001(2)
C31 0.026(2) 0.015(2) 0.013(3) -0.0013(19) -0.003(2) -0.0026(19)
C32 0.041(3) 0.024(2) 0.023(3) 0.000(2) -0.006(3) -0.002(2)
O1 0.0222(16) 0.0173(15) 0.0168(19) -0.0018(14) -0.0002(15) -0.0011(14)
O2 0.0196(15) 0.0177(15) 0.0170(19) 0.0029(14) 0.0012(14) -0.0027(14)
O3 0.0365(18) 0.0210(16) 0.0158(19) 0.0025(14) 0.0047(17) -0.0010(16)
O4 0.0312(17) 0.0220(16) 0.021(2) 0.0054(17) 0.0024(17) 0.0007(14)
P1 0.0209(6) 0.0187(6) 0.0129(7) 0.0014(5) 0.0010(5) -0.0014(5)
Fe1 0.0222(3) 0.0219(3) 0.0199(4) -0.0032(3) -0.0064(3) 0.0015(3)
Cl1 0.0726(10) 0.0404(8) 0.0340(9) -0.0081(8) -0.0186(10) 0.0021(8)
Cl2 0.0321(7) 0.0335(7) 0.0405(9) -0.0070(7) -0.0102(7) 0.0012(6)
Cl3 0.0385(8) 0.0764(12) 0.0453(11) 0.0240(10) 0.0044(8) -0.0004(8)

loop_
_atom_type_symbol
_atom_type_description
_atom_type_scat_dispersion_real
_atom_type_scat_dispersion_imag
_atom_type_scat_source
C C 0.0033 0.0016 'International Tables Vol C Tables 4.2.6.8 and 6.1.1.4'
H H 0.0000 0.0000 'International Tables Vol C Tables 4.2.6.8 and 6.1.1.4'
O O 0.0106 0.0060 'International Tables Vol C Tables 4.2.6.8 and 6.1.1.4'
P P 0.1023 0.0942 'International Tables Vol C Tables 4.2.6.8 and 6.1.1.4'
Fe Fe 0.3463 0.8444 'International Tables Vol C Tables 4.2.6.8 and 6.1.1.4'
Cl Cl 0.1484 0.1585 'International Tables Vol C Tables 4.2.6.8 and 6.1.1.4'

loop_
_geom_angle_atom_site_label_1
_geom_angle_atom_site_label_2
_geom_angle_atom_site_label_3
_geom_angle
C5 C1 C2 107.2(4)
C5 C1 P1 123.6(4)
C2 C1 P1 129.2(4)
C5 C1 Fe1 69.1(3)
C2 C1 Fe1 70.7(3)
P1 C1 Fe1 126.6(3)
O3 C2 C3 128.8(4)
O3 C2 C1 123.0(4)
C3 C2 C1 108.1(4)
O3 C2 Fe1 128.2(3)
C3 C2 Fe1 70.0(3)
C1 C2 Fe1 68.0(3)
C4 C3 C2 107.5(4)
C4 C3 Fe1 68.8(3)
C2 C3 Fe1 69.6(3)
C5 C4 C3 109.3(5)
C5 C4 Fe1 68.9(3)
C3 C4 Fe1 70.8(3)
C4 C5 C1 107.8(5)
C4 C5 Fe1 70.3(3)
C1 C5 Fe1 69.5(2)
C10 C6 C7 108.1(6)
C10 C6 Fe1 70.5(3)
C7 C6 Fe1 70.2(4)
C8 C7 C6 108.0(7)
C8 C7 Fe1 69.8(3)
C6 C7 Fe1 69.3(4)
C9 C8 C7 107.9(7)
C9 C8 Fe1 69.8(3)
C7 C8 Fe1 69.8(3)
C8 C9 C10 108.2(6)
C8 C9 Fe1 70.1(3)
C10 C9 Fe1 70.0(3)
C6 C10 C9 107.8(7)
C6 C10 Fe1 69.4(4)
C9 C10 Fe1 69.5(3)
C13 C12 C21 117.5(4)
C13 C12 C22 119.2(4)
C21 C12 C22 123.2(4)
C12 C13 C14 123.0(4)
C12 C13 O1 119.5(4)
C14 C13 O1 117.4(5)
C15 C14 C13 119.6(5)
C14 C15 C16 120.9(5)
C15 C16 C17 121.4(5)
C15 C16 C21 119.5(5)
C17 C16 C21 119.1(5)
C18 C17 C16 121.0(5)
C17 C18 C19 119.9(5)
C20 C19 C18 120.8(5)
C19 C20 C21 121.3(4)
C20 C21 C16 117.7(4)
C20 C21 C12 122.8(4)
C16 C21 C12 119.4(5)
C23 C22 C31 117.3(4)
C23 C22 C12 119.8(4)
C31 C22 C12 122.7(4)
C22 C23 C24 124.4(5)
C22 C23 O2 118.9(4)
C24 C23 O2 116.7(4)
C25 C24 C23 118.9(5)
C24 C25 C26 120.6(4)
C25 C26 C27 121.5(5)
C25 C26 C31 119.5(5)
C27 C26 C31 119.0(5)
C28 C27 C26 121.3(5)
C27 C28 C29 120.0(5)
C30 C29 C28 121.0(5)
C29 C30 C31 120.8(5)
C30 C31 C26 117.9(5)
C30 C31 C22 122.7(4)
C26 C31 C22 119.2(4)
Cl2 C32 Cl3 110.4(3)
Cl2 C32 Cl1 110.9(3)
Cl3 C32 Cl1 109.7(3)
C13 O1 P1 119.2(3)
C23 O2 P1 115.8(3)
C2 O3 C11 114.8(4)
O4 P1 O1 116.05(19)
O4 P1 O2 109.47(18)
O1 P1 O2 102.99(17)
O4 P1 C1 115.5(2)
O1 P1 C1 103.74(19)
O2 P1 C1 108.2(2)
C5 Fe1 C1 41.4(2)
C5 Fe1 C6 118.9(3)
C1 Fe1 C6 108.3(2)
C5 Fe1 C9 126.6(2)
C1 Fe1 C9 165.1(2)
C6 Fe1 C9 68.0(3)
C5 Fe1 C8 164.1(2)
C1 Fe1 C8 153.4(2)
C6 Fe1 C8 68.1(3)
C9 Fe1 C8 40.1(2)
C5 Fe1 C7 153.7(3)
C1 Fe1 C7 119.6(2)
C6 Fe1 C7 40.5(3)
C9 Fe1 C7 67.6(3)
C8 Fe1 C7 40.3(3)
C5 Fe1 C4 40.71(18)
C1 Fe1 C4 68.83(19)
C6 Fe1 C4 152.7(4)
C9 Fe1 C4 107.5(2)
C8 Fe1 C4 126.8(2)
C7 Fe1 C4 164.8(3)
C5 Fe1 C10 107.5(3)
C1 Fe1 C10 127.5(2)
C6 Fe1 C10 40.2(3)
C9 Fe1 C10 40.5(2)
C8 Fe1 C10 67.8(3)
C7 Fe1 C10 67.6(4)
C4 Fe1 C10 118.7(3)
C5 Fe1 C2 69.0(2)
C1 Fe1 C2 41.33(19)
C6 Fe1 C2 128.9(3)
C9 Fe1 C2 152.1(2)
C8 Fe1 C2 119.1(2)
C7 Fe1 C2 109.2(3)
C4 Fe1 C2 67.9(2)
C10 Fe1 C2 166.3(2)
C5 Fe1 C3 68.8(2)
C1 Fe1 C3 69.05(19)
C6 Fe1 C3 166.1(3)
C9 Fe1 C3 118.2(2)
C8 Fe1 C3 107.8(2)
C7 Fe1 C3 127.9(3)
C4 Fe1 C3 40.4(2)
C10 Fe1 C3 152.2(3)
C2 Fe1 C3 40.31(18)

loop_
_geom_bond_atom_site_label_1
_geom_bond_atom_site_label_2
_geom_bond_distance
C1 C5 1.430(7)
C1 C2 1.441(7)
C1 P1 1.767(4)
C1 Fe1 2.024(4)
C2 O3 1.356(6)
C2 C3 1.421(7)
C2 Fe1 2.059(5)
C3 C4 1.416(7)
C3 Fe1 2.065(5)
C4 C5 1.411(6)
C4 Fe1 2.038(5)
C5 Fe1 2.020(4)
C6 C10 1.396(11)
C6 C7 1.406(11)
C6 Fe1 2.025(6)
C7 C8 1.404(9)
C7 Fe1 2.036(5)
C8 C9 1.396(8)
C8 Fe1 2.036(5)
C9 C10 1.410(8)
C9 Fe1 2.032(5)
C10 Fe1 2.040(6)
C11 O3 1.423(6)
C12 C13 1.387(7)
C12 C21 1.431(6)
C12 C22 1.481(6)
C13 C14 1.400(7)
C13 O1 1.405(5)
C14 C15 1.357(7)
C15 C16 1.413(8)
C16 C17 1.418(7)
C16 C21 1.427(6)
C17 C18 1.367(8)
C18 C19 1.395(7)
C19 C20 1.366(6)
C20 C21 1.419(7)
C22 C23 1.365(7)
C22 C31 1.440(7)
C23 C24 1.398(6)
C23 O2 1.419(6)
C24 C25 1.370(7)
C25 C26 1.416(7)
C26 C27 1.418(7)
C26 C31 1.431(7)
C27 C28 1.354(7)
C28 C29 1.400(7)
C29 C30 1.368(7)
C30 C31 1.420(7)
C32 Cl2 1.752(6)
C32 Cl3 1.753(6)
C32 Cl1 1.756(6)
O1 P1 1.599(3)
O2 P1 1.605(3)
O4 P1 1.464(4)

loop_
_geom_torsion_atom_site_label_1
_geom_torsion_atom_site_label_2
_geom_torsion_atom_site_label_3
_geom_torsion_atom_site_label_4
_geom_torsion
C5 C1 C2 O3 -178.0(4)
P1 C1 C2 O3 0.3(7)
Fe1 C1 C2 O3 122.2(4)
C5 C1 C2 C3 1.0(5)
P1 C1 C2 C3 179.4(4)
Fe1 C1 C2 C3 -58.7(3)
C5 C1 C2 Fe1 59.7(3)
P1 C1 C2 Fe1 -121.9(4)
O3 C2 C3 C4 177.9(5)
C1 C2 C3 C4 -1.1(5)
Fe1 C2 C3 C4 -58.5(3)
O3 C2 C3 Fe1 -123.6(5)
C1 C2 C3 Fe1 57.5(3)
C2 C3 C4 C5 0.7(6)
Fe1 C3 C4 C5 -58.3(4)
C2 C3 C4 Fe1 59.1(3)
C3 C4 C5 C1 -0.1(6)
Fe1 C4 C5 C1 -59.6(3)
C3 C4 C5 Fe1 59.5(3)
C2 C1 C5 C4 -0.6(5)
P1 C1 C5 C4 -179.0(4)
Fe1 C1 C5 C4 60.1(3)
C2 C1 C5 Fe1 -60.7(3)
P1 C1 C5 Fe1 120.8(4)
C10 C6 C7 C8 -1.2(7)
Fe1 C6 C7 C8 59.3(4)
C10 C6 C7 Fe1 -60.6(4)
C6 C7 C8 C9 0.6(7)
Fe1 C7 C8 C9 59.6(4)
C6 C7 C8 Fe1 -59.0(4)
C7 C8 C9 C10 0.2(6)
Fe1 C8 C9 C10 59.9(4)
C7 C8 C9 Fe1 -59.7(4)
C7 C6 C10 C9 1.4(7)
Fe1 C6 C10 C9 -59.0(4)
C7 C6 C10 Fe1 60.4(5)
C8 C9 C10 C6 -1.0(6)
Fe1 C9 C10 C6 58.9(4)
C8 C9 C10 Fe1 -59.9(4)
C21 C12 C13 C14 3.9(7)
C22 C12 C13 C14 -179.4(4)
C21 C12 C13 O1 -177.2(4)
C22 C12 C13 O1 -0.5(6)
C12 C13 C14 C15 -0.8(7)
O1 C13 C14 C15 -179.7(4)
C13 C14 C15 C16 -2.5(7)
C14 C15 C16 C17 -175.4(5)
C14 C15 C16 C21 2.5(7)
C15 C16 C17 C18 177.1(5)
C21 C16 C17 C18 -0.8(7)
C16 C17 C18 C19 -0.3(8)
C17 C18 C19 C20 1.0(7)
C18 C19 C20 C21 -0.5(7)
C19 C20 C21 C16 -0.7(7)
C19 C20 C21 C12 -177.9(4)
C15 C16 C21 C20 -176.7(4)
C17 C16 C21 C20 1.3(6)
C15 C16 C21 C12 0.7(7)
C17 C16 C21 C12 178.6(4)
C13 C12 C21 C20 173.5(4)
C22 C12 C21 C20 -3.1(7)
C13 C12 C21 C16 -3.7(6)
C22 C12 C21 C16 179.7(4)
C13 C12 C22 C23 -52.8(6)
C21 C12 C22 C23 123.7(5)
C13 C12 C22 C31 122.5(5)
C21 C12 C22 C31 -60.9(6)
C31 C22 C23 C24 4.0(7)
C12 C22 C23 C24 179.6(4)
C31 C22 C23 O2 -173.1(4)
C12 C22 C23 O2 2.4(6)
C22 C23 C24 C25 -2.9(7)
O2 C23 C24 C25 174.3(4)
C23 C24 C25 C26 -0.5(7)
C24 C25 C26 C27 -176.1(5)
C24 C25 C26 C31 2.4(7)
C25 C26 C27 C28 178.1(5)
C31 C26 C27 C28 -0.4(7)
C26 C27 C28 C29 -0.5(8)
C27 C28 C29 C30 0.4(8)
C28 C29 C30 C31 0.6(7)
C29 C30 C31 C26 -1.5(7)
C29 C30 C31 C22 -177.3(4)
C25 C26 C31 C30 -177.1(4)
C27 C26 C31 C30 1.4(7)
C25 C26 C31 C22 -1.2(7)
C27 C26 C31 C22 177.4(4)
C23 C22 C31 C30 173.8(4)
C12 C22 C31 C30 -1.6(7)
C23 C22 C31 C26 -1.9(6)
C12 C22 C31 C26 -177.3(4)
C12 C13 O1 P1 72.8(5)
C14 C13 O1 P1 -108.3(4)
C22 C23 O2 P1 76.2(4)
C24 C23 O2 P1 -101.2(4)
C3 C2 O3 C11 2.3(7)
C1 C2 O3 C11 -178.9(5)
Fe1 C2 O3 C11 -92.1(5)
C13 O1 P1 O4 79.4(4)
C13 O1 P1 O2 -40.1(4)
C13 O1 P1 C1 -152.8(4)
C23 O2 P1 O4 -175.2(3)
C23 O2 P1 O1 -51.2(3)
C23 O2 P1 C1 58.2(3)
C5 C1 P1 O4 -18.4(5)
C2 C1 P1 O4 163.5(4)
Fe1 C1 P1 O4 69.3(4)
C5 C1 P1 O1 -146.5(4)
C2 C1 P1 O1 35.4(5)
Fe1 C1 P1 O1 -58.8(3)
C5 C1 P1 O2 104.6(4)
C2 C1 P1 O2 -73.5(5)
Fe1 C1 P1 O2 -167.7(3)
